data_4127868
loop_
_publ_author_name
'Yamamoto, Kensuke'
'Mohara, Yusei'
'Mutoh, Yuichiro'
'Saito, Shinichi'

_publ_section_title
;
 Ruthenium-Catalyzed (<i>Z</i>)-Selective Hydroboration of Terminal
 Alkynes with Naphthalene-1,8-diaminatoborane.
;
_journal_issue 43
_journal_name_full 'Journal of the American Chemical Society'
_journal_page_first 17042
_journal_page_last 17047
_journal_paper_doi 10.1021/jacs.9b06910
_journal_volume 141
_journal_year 2019
_chemical_formula_sum 'C53 H70 B Cl N4 O P Ru'
_chemical_formula_weight 957.43
_space_group_crystal_system triclinic
_space_group_IT_number 2
_space_group_name_Hall '-P 1'
_space_group_name_H-M_alt 'P -1'
_symmetry_cell_setting triclinic
_symmetry_space_group_name_Hall '-P 1'
_symmetry_space_group_name_H-M 'P -1'
_atom_sites_solution_hydrogens mixed
_audit_creation_method SHELXL-2018/1
_cell_angle_alpha 93.5660(10)
_cell_angle_beta 99.4480(10)
_cell_angle_gamma 107.1080(10)
_cell_formula_units_Z 2
_cell_length_a 9.1502(7)
_cell_length_b 14.1459(11)
_cell_length_c 19.8419(15)
_cell_measurement_reflns_used 9933
_cell_measurement_temperature 100(2)
_cell_measurement_theta_max 28.09
_cell_measurement_theta_min 2.37
_cell_volume 2404.7(3)
_computing_cell_refinement 'Bruker SAINT'
_computing_data_collection 'Bruker APEX2'
_computing_data_reduction 'Bruker SAINT'
_computing_molecular_graphics 'Yadokari-XG 2009 (Wakita Nemoto et al., 2009)'
_computing_publication_material 'Yadokari-XG 2009 (Wakita,Nemoto et al., 2009)'
_computing_structure_refinement 'SHELXL-2018/1 (Sheldrick, 2018)'
_computing_structure_solution 'SHELXT (Sheldrick, 2015)'
_diffrn_ambient_temperature 100(2)
_diffrn_measured_fraction_theta_full 0.995
_diffrn_measured_fraction_theta_max 0.971
_diffrn_measurement_device_type 'Bruker APEX-II CCD'
_diffrn_measurement_method '\f and \w scans'
_diffrn_radiation_type MoK\a
_diffrn_radiation_wavelength 0.71073
_diffrn_reflns_av_R_equivalents 0.0265
_diffrn_reflns_av_unetI/netI 0.0355
_diffrn_reflns_Laue_measured_fraction_full 0.995
_diffrn_reflns_Laue_measured_fraction_max 0.971
_diffrn_reflns_limit_h_max 11
_diffrn_reflns_limit_h_min -11
_diffrn_reflns_limit_k_max 18
_diffrn_reflns_limit_k_min -18
_diffrn_reflns_limit_l_max 25
_diffrn_reflns_limit_l_min -25
_diffrn_reflns_number 26997
_diffrn_reflns_point_group_measured_fraction_full 0.995
_diffrn_reflns_point_group_measured_fraction_max 0.971
_diffrn_reflns_theta_full 25.242
_diffrn_reflns_theta_max 27.498
_diffrn_reflns_theta_min 1.517
_exptl_absorpt_coefficient_mu 0.457
_exptl_absorpt_correction_T_max 0.935
_exptl_absorpt_correction_T_min 0.873
_exptl_absorpt_correction_type multi-scan
_exptl_absorpt_process_details 'SADABS 2016/2'
_exptl_crystal_colour yellow
_exptl_crystal_density_diffrn 1.322
_exptl_crystal_description prism
_exptl_crystal_F_000 1010
_exptl_crystal_size_max 0.43
_exptl_crystal_size_mid 0.248
_exptl_crystal_size_min 0.153
_refine_diff_density_max 0.409
_refine_diff_density_min -0.352
_refine_diff_density_rms 0.062
_refine_ls_extinction_method none
_refine_ls_goodness_of_fit_ref 1.027
_refine_ls_hydrogen_treatment mixed
_refine_ls_matrix_type full
_refine_ls_number_parameters 599
_refine_ls_number_reflns 10720
_refine_ls_number_restraints 18
_refine_ls_restrained_S_all 1.026
_refine_ls_R_factor_all 0.0329
_refine_ls_R_factor_gt 0.0281
_refine_ls_shift/su_max 0.002
_refine_ls_shift/su_mean 0.000
_refine_ls_structure_factor_coef Fsqd
_refine_ls_weighting_details 'w=1/[\s^2^(Fo^2^)+(0.0288P)^2^+1.0896P] where P=(Fo^2^+2Fc^2^)/3'
_refine_ls_weighting_scheme calc
_refine_ls_wR_factor_gt 0.0645
_refine_ls_wR_factor_ref 0.0669
_reflns_Friedel_coverage 0.000
_reflns_number_gt 9609
_reflns_number_total 10720
_reflns_threshold_expression 'I > 2\s(I)'
_cod_data_source_file ja9b06910_si_002.cif
_cod_data_source_block KY4212
_cod_original_sg_symbol_H-M P-1
_cod_database_code 4127868
_shelx_shelxl_version_number 2018/1
_shelx_space_group_comment
;
The symmetry employed for this shelxl refinement is uniquely defined
by the following loop, which should always be used as a source of
symmetry information in preference to the above space-group names.
They are only intended as comments.
;
_shelx_estimated_absorpt_t_min 0.828
_shelx_estimated_absorpt_t_max 0.935

loop_
_space_group_symop_operation_xyz
'x, y, z'
'-x, -y, -z'

loop_
_atom_site_label
_atom_site_type_symbol
_atom_site_fract_x
_atom_site_fract_y
_atom_site_fract_z
_atom_site_U_iso_or_equiv
_atom_site_adp_type
_atom_site_occupancy
_atom_site_site_symmetry_order
_atom_site_calc_flag
_atom_site_refinement_flags_posn
_atom_site_refinement_flags_adp
_atom_site_refinement_flags_occupancy
_atom_site_disorder_assembly
_atom_site_disorder_group
Ru1 Ru 0.67115(2) 0.24999(2) 0.25550(2) 0.00822(4) Uani 1 1 d . . . . .
Cl1A Cl 0.39624(10) 0.20179(7) 0.20151(4) 0.0127(3) Uani 0.888(7) 1 d . . P A 1
O1A O 1.0007(4) 0.2992(3) 0.3263(2) 0.0187(7) Uani 0.888(7) 1 d . . P A 1
C1A C 0.8698(4) 0.2771(3) 0.2971(2) 0.0137(8) Uani 0.888(7) 1 d . . P A 1
O1B O 0.350(3) 0.2076(16) 0.1893(12) 0.016(4) Uani 0.112(7) 1 d . U P A 2
Cl1B Cl 0.9443(13) 0.2831(6) 0.3094(4) 0.026(5) Uani 0.112(7) 1 d . . P A 2
C1B C 0.471(4) 0.2208(17) 0.2163(12) 0.015(4) Uani 0.112(7) 1 d . U P A 2
C2 C 0.70954(19) 0.19165(12) 0.16195(8) 0.0113(3) Uani 1 1 d . . . . .
P1 P 0.60202(5) 0.28585(3) 0.36394(2) 0.00879(9) Uani 1 1 d . . . . .
N1 N 0.69222(17) 0.09368(10) 0.15089(7) 0.0141(3) Uani 1 1 d . . . . .
C3 C 0.7174(2) 0.06209(13) 0.08255(9) 0.0198(4) Uani 1 1 d . . . . .
H3 H 0.625928 0.007896 0.057033 0.024 Uiso 1 1 calc R U . . .
H3A H 0.811008 0.039696 0.086435 0.024 Uiso 1 1 calc R U . . .
C4 C 0.7400(3) 0.15715(14) 0.04824(10) 0.0269(5) Uani 1 1 d . . . . .
H4 H 0.840448 0.176351 0.032165 0.032 Uiso 1 1 calc R U . . .
H4A H 0.654193 0.149563 0.008752 0.032 Uiso 1 1 calc R U . . .
N2 N 0.73854(18) 0.23071(10) 0.10387(7) 0.0152(3) Uani 1 1 d . . . . .
C5 C 0.6925(2) 0.02853(12) 0.20370(8) 0.0137(3) Uani 1 1 d . . . . .
C6 C 0.5525(2) -0.04174(12) 0.21003(9) 0.0148(3) Uani 1 1 d . . . . .
C7 C 0.5579(2) -0.10655(12) 0.25975(9) 0.0160(4) Uani 1 1 d . . . . .
H7 H 0.464048 -0.154808 0.264541 0.019 Uiso 1 1 calc R U . . .
C8 C 0.6961(2) -0.10285(13) 0.30248(9) 0.0171(4) Uani 1 1 d . . . . .
C9 C 0.8329(2) -0.03369(13) 0.29384(9) 0.0174(4) Uani 1 1 d . . . . .
H9 H 0.928066 -0.030570 0.322948 0.021 Uiso 1 1 calc R U . . .
C10 C 0.8351(2) 0.03126(12) 0.24384(9) 0.0152(3) Uani 1 1 d . . . . .
C11 C 0.3999(2) -0.04948(14) 0.16426(10) 0.0214(4) Uani 1 1 d . . . . .
H11 H 0.326177 -0.115885 0.163628 0.032 Uiso 1 1 calc R U . . .
H11A H 0.416744 -0.038623 0.117466 0.032 Uiso 1 1 calc R U . . .
H11B H 0.357458 0.001019 0.181905 0.032 Uiso 1 1 calc R U . . .
C12 C 0.6991(3) -0.17664(15) 0.35368(10) 0.0279(5) Uani 1 1 d . . . . .
H12 H 0.611467 -0.183997 0.377570 0.042 Uiso 1 1 calc R U . . .
H12A H 0.797201 -0.152797 0.387231 0.042 Uiso 1 1 calc R U . . .
H12B H 0.690634 -0.241206 0.329600 0.042 Uiso 1 1 calc R U . . .
C13 C 0.9896(2) 0.09634(13) 0.23184(10) 0.0207(4) Uani 1 1 d . . . . .
H13 H 1.056288 0.128327 0.276102 0.031 Uiso 1 1 calc R U . . .
H13A H 0.972680 0.147526 0.203165 0.031 Uiso 1 1 calc R U . . .
H13B H 1.040339 0.055445 0.208451 0.031 Uiso 1 1 calc R U . . .
C14 C 0.7823(2) 0.33380(12) 0.09199(9) 0.0162(4) Uani 1 1 d . . . . .
C15 C 0.9388(2) 0.39104(14) 0.11162(9) 0.0210(4) Uani 1 1 d . . . . .
C16 C 0.9815(3) 0.48844(14) 0.09477(10) 0.0269(5) Uani 1 1 d . . . . .
H16 H 1.086914 0.528986 0.108368 0.032 Uiso 1 1 calc R U . . .
N3 N 0.87377(17) 0.47240(10) 0.25716(7) 0.0129(3) Uani 1 1 d . . . . .
H3B H 0.951(2) 0.4580(14) 0.2770(10) 0.015 Uiso 1 1 d . U . . .
C17 C 0.8741(3) 0.52775(14) 0.05870(10) 0.0303(5) Uani 1 1 d . . . . .
C18 C 0.7207(3) 0.46798(15) 0.03916(10) 0.0282(5) Uani 1 1 d . . . . .
H18 H 0.647023 0.494166 0.013873 0.034 Uiso 1 1 calc R U . . .
C19 C 0.6710(2) 0.37054(14) 0.05542(9) 0.0220(4) Uani 1 1 d . . . . .
C20 C 1.0586(2) 0.34989(16) 0.14940(10) 0.0286(5) Uani 1 1 d . . . . .
H20 H 1.028705 0.328748 0.192616 0.043 Uiso 1 1 calc R U . . .
H20A H 1.160364 0.401466 0.159363 0.043 Uiso 1 1 calc R U . . .
H20B H 1.064757 0.292647 0.120834 0.043 Uiso 1 1 calc R U . . .
C21 C 0.9247(3) 0.63449(15) 0.04267(12) 0.0459(7) Uani 1 1 d . . . . .
H21 H 0.850024 0.642982 0.003889 0.069 Uiso 1 1 calc R U . . .
H21A H 1.028209 0.650277 0.030670 0.069 Uiso 1 1 calc R U . . .
H21B H 0.928513 0.679296 0.083086 0.069 Uiso 1 1 calc R U . . .
C22 C 0.5026(2) 0.30828(16) 0.03561(11) 0.0302(5) Uani 1 1 d . . . . .
H22 H 0.438912 0.350842 0.020753 0.045 Uiso 1 1 calc R U . . .
H22A H 0.468595 0.276623 0.075322 0.045 Uiso 1 1 calc R U . . .
H22B H 0.490467 0.256847 -0.002140 0.045 Uiso 1 1 calc R U . . .
B1 B 0.7259(2) 0.39575(14) 0.23755(9) 0.0124(4) Uani 1 1 d . . . . .
C23 C 0.9016(2) 0.57046(12) 0.24285(8) 0.0128(3) Uani 1 1 d . . . . .
C24 C 1.0485(2) 0.63952(13) 0.25799(9) 0.0175(4) Uani 1 1 d . . . . .
H24 H 1.135533 0.619821 0.277297 0.021 Uiso 1 1 calc R U . . .
C25 C 1.0698(2) 0.73862(13) 0.24501(9) 0.0214(4) Uani 1 1 d . . . . .
H25 H 1.171312 0.785355 0.256378 0.026 Uiso 1 1 calc R U . . .
C26 C 0.9479(2) 0.76933(13) 0.21643(9) 0.0216(4) Uani 1 1 d . . . . .
H26 H 0.965054 0.837179 0.209186 0.026 Uiso 1 1 calc R U . . .
C27 C 0.7958(2) 0.70053(13) 0.19749(9) 0.0174(4) Uani 1 1 d . . . . .
C28 C 0.6668(2) 0.72742(14) 0.16460(10) 0.0226(4) Uani 1 1 d . . . . .
H28 H 0.679889 0.794325 0.155683 0.027 Uiso 1 1 calc R U . . .
C29 C 0.5233(2) 0.65727(15) 0.14561(10) 0.0237(4) Uani 1 1 d . . . . .
H29 H 0.437743 0.676428 0.123777 0.028 Uiso 1 1 calc R U . . .
C30 C 0.5000(2) 0.55780(14) 0.15768(9) 0.0198(4) Uani 1 1 d . . . . .
H30 H 0.399490 0.510470 0.143612 0.024 Uiso 1 1 calc R U . . .
C31 C 0.6220(2) 0.52810(12) 0.18984(8) 0.0144(3) Uani 1 1 d . . . . .
N4 N 0.60529(17) 0.43065(11) 0.20268(7) 0.0138(3) Uani 1 1 d . . . . .
H4B H 0.522(2) 0.3940(15) 0.1890(10) 0.017 Uiso 1 1 d . U . . .
C32 C 0.7731(2) 0.59974(12) 0.21090(8) 0.0135(3) Uani 1 1 d . . . . .
C33 C 0.76672(19) 0.30975(12) 0.43849(8) 0.0109(3) Uani 1 1 d . . . . .
H33 H 0.855958 0.360521 0.425272 0.013 Uiso 1 1 calc R U . . .
C34 C 0.8230(2) 0.21819(12) 0.45005(8) 0.0132(3) Uani 1 1 d . . . . .
H34 H 0.744545 0.167651 0.468620 0.016 Uiso 1 1 calc R U . . .
H34A H 0.834411 0.188165 0.405558 0.016 Uiso 1 1 calc R U . . .
C35 C 0.9793(2) 0.24814(13) 0.50032(9) 0.0173(4) Uani 1 1 d . . . . .
H35 H 1.012179 0.188332 0.507905 0.021 Uiso 1 1 calc R U . . .
H35A H 1.059395 0.295132 0.480244 0.021 Uiso 1 1 calc R U . . .
C36 C 0.9669(2) 0.29722(13) 0.56920(9) 0.0163(4) Uani 1 1 d . . . . .
H36 H 0.896545 0.247669 0.591992 0.020 Uiso 1 1 calc R U . . .
H36A H 1.070979 0.320613 0.599550 0.020 Uiso 1 1 calc R U . . .
C37 C 0.9046(2) 0.38502(12) 0.55872(9) 0.0145(3) Uani 1 1 d . . . . .
H37 H 0.981318 0.437913 0.541050 0.017 Uiso 1 1 calc R U . . .
H37A H 0.890979 0.412674 0.603510 0.017 Uiso 1 1 calc R U . . .
C38 C 0.74866(19) 0.35425(12) 0.50812(8) 0.0134(3) Uani 1 1 d . . . . .
H38 H 0.712400 0.413073 0.501743 0.016 Uiso 1 1 calc R U . . .
H38A H 0.669672 0.304428 0.526932 0.016 Uiso 1 1 calc R U . . .
C39 C 0.43928(19) 0.17713(11) 0.37624(8) 0.0108(3) Uani 1 1 d . . . . .
H39 H 0.348156 0.177755 0.340903 0.013 Uiso 1 1 calc R U . . .
C40 C 0.4666(2) 0.07719(12) 0.35790(9) 0.0148(3) Uani 1 1 d . . . . .
H40 H 0.500499 0.077093 0.313018 0.018 Uiso 1 1 calc R U . . .
H40A H 0.550428 0.068772 0.393179 0.018 Uiso 1 1 calc R U . . .
C41 C 0.3176(2) -0.00934(12) 0.35408(10) 0.0190(4) Uani 1 1 d . . . . .
H41 H 0.237346 -0.004544 0.315527 0.023 Uiso 1 1 calc R U . . .
H41A H 0.339072 -0.073029 0.344777 0.023 Uiso 1 1 calc R U . . .
C42 C 0.2554(2) -0.00883(13) 0.42093(10) 0.0210(4) Uani 1 1 d . . . . .
H42 H 0.329493 -0.022637 0.458343 0.025 Uiso 1 1 calc R U . . .
H42A H 0.154691 -0.062370 0.415365 0.025 Uiso 1 1 calc R U . . .
C43 C 0.2323(2) 0.09136(13) 0.44076(10) 0.0190(4) Uani 1 1 d . . . . .
H43 H 0.199478 0.090909 0.485889 0.023 Uiso 1 1 calc R U . . .
H43A H 0.148595 0.101359 0.406206 0.023 Uiso 1 1 calc R U . . .
C44 C 0.3829(2) 0.17760(12) 0.44487(9) 0.0160(4) Uani 1 1 d . . . . .
H44 H 0.363705 0.241656 0.455777 0.019 Uiso 1 1 calc R U . . .
H44A H 0.464288 0.170933 0.482142 0.019 Uiso 1 1 calc R U . . .
C45 C 0.52484(18) 0.39112(11) 0.38064(8) 0.0104(3) Uani 1 1 d . . . . .
H45 H 0.495874 0.386134 0.427043 0.012 Uiso 1 1 calc R U . . .
C46 C 0.37605(19) 0.38554(12) 0.32987(9) 0.0132(3) Uani 1 1 d . . . . .
H46 H 0.295977 0.320884 0.330003 0.016 Uiso 1 1 calc R U . . .
H46A H 0.398695 0.389563 0.282840 0.016 Uiso 1 1 calc R U . . .
C47 C 0.3132(2) 0.47070(12) 0.34926(9) 0.0153(3) Uani 1 1 d . . . . .
H47 H 0.222343 0.468548 0.313659 0.018 Uiso 1 1 calc R U . . .
H47A H 0.277184 0.461120 0.393480 0.018 Uiso 1 1 calc R U . . .
C48 C 0.4360(2) 0.57274(12) 0.35595(9) 0.0150(3) Uani 1 1 d . . . . .
H48 H 0.393255 0.625040 0.371715 0.018 Uiso 1 1 calc R U . . .
H48A H 0.463409 0.586193 0.310494 0.018 Uiso 1 1 calc R U . . .
C49 C 0.58203(19) 0.57587(12) 0.40732(9) 0.0131(3) Uani 1 1 d . . . . .
H49 H 0.556003 0.566898 0.453483 0.016 Uiso 1 1 calc R U . . .
H49A H 0.661754 0.641600 0.410317 0.016 Uiso 1 1 calc R U . . .
C50 C 0.64740(18) 0.49373(11) 0.38485(9) 0.0115(3) Uani 1 1 d . . . . .
H50 H 0.742239 0.496798 0.418275 0.014 Uiso 1 1 calc R U . . .
H50A H 0.676486 0.503792 0.339313 0.014 Uiso 1 1 calc R U . . .
C51 C 0.1217(2) 0.04674(18) 0.05353(11) 0.0347(5) Uani 1 1 d . . . . .
H51 H 0.205813 0.078935 0.090398 0.042 Uiso 1 1 calc R U . . .
C52 C 0.0865(2) 0.09759(16) -0.00049(13) 0.0353(5) Uani 1 1 d . . . . .
H52 H 0.145844 0.165016 -0.000912 0.042 Uiso 1 1 calc R U . . .
C53 C -0.0356(3) 0.05031(18) -0.05423(11) 0.0347(5) Uani 1 1 d . . . . .
H53 H -0.059821 0.085244 -0.091710 0.042 Uiso 1 1 calc R U . . .

loop_
_atom_site_aniso_label
_atom_site_aniso_U_11
_atom_site_aniso_U_22
_atom_site_aniso_U_33
_atom_site_aniso_U_23
_atom_site_aniso_U_13
_atom_site_aniso_U_12
Ru1 0.00786(7) 0.00819(7) 0.00830(7) 0.00133(5) 0.00166(5) 0.00186(5)
Cl1A 0.0085(7) 0.0147(3) 0.0121(4) -0.0004(2) -0.0008(4) 0.0014(3)
O1A 0.0142(16) 0.0229(16) 0.0171(18) 0.0018(12) 0.0007(10) 0.0044(11)
C1A 0.0178(18) 0.0121(11) 0.0128(15) 0.0041(10) 0.0064(15) 0.0045(15)
O1B 0.013(8) 0.012(5) 0.019(7) -0.001(5) -0.003(6) 0.004(5)
Cl1B 0.054(14) 0.013(4) 0.009(5) 0.000(3) 0.008(7) 0.006(7)
C1B 0.013(9) 0.015(7) 0.019(8) 0.002(6) 0.003(7) 0.008(6)
C2 0.0099(8) 0.0119(8) 0.0117(8) 0.0010(6) 0.0006(6) 0.0037(6)
P1 0.00844(19) 0.00827(19) 0.0094(2) 0.00090(15) 0.00167(15) 0.00227(15)
N1 0.0218(8) 0.0131(7) 0.0094(7) 0.0018(5) 0.0047(6) 0.0075(6)
C3 0.0322(11) 0.0167(9) 0.0136(9) -0.0003(7) 0.0078(8) 0.0105(8)
C4 0.0525(14) 0.0191(9) 0.0152(9) 0.0037(7) 0.0155(9) 0.0150(9)
N2 0.0239(8) 0.0126(7) 0.0113(7) 0.0021(6) 0.0066(6) 0.0069(6)
C5 0.0211(9) 0.0106(8) 0.0115(8) 0.0010(6) 0.0043(7) 0.0074(7)
C6 0.0177(9) 0.0132(8) 0.0159(8) -0.0012(7) 0.0046(7) 0.0080(7)
C7 0.0177(9) 0.0114(8) 0.0191(9) 0.0011(7) 0.0071(7) 0.0031(7)
C8 0.0242(10) 0.0126(8) 0.0159(9) 0.0020(7) 0.0049(7) 0.0071(7)
C9 0.0189(9) 0.0161(8) 0.0163(9) 0.0014(7) -0.0010(7) 0.0067(7)
C10 0.0179(9) 0.0119(8) 0.0151(8) -0.0009(6) 0.0031(7) 0.0042(7)
C11 0.0184(9) 0.0214(9) 0.0239(10) 0.0021(8) 0.0010(8) 0.0071(8)
C12 0.0337(12) 0.0225(10) 0.0268(11) 0.0117(8) 0.0046(9) 0.0064(9)
C13 0.0172(9) 0.0178(9) 0.0259(10) 0.0056(8) 0.0030(8) 0.0035(7)
C14 0.0280(10) 0.0132(8) 0.0112(8) 0.0045(6) 0.0104(7) 0.0080(7)
C15 0.0291(10) 0.0216(9) 0.0140(9) 0.0032(7) 0.0129(8) 0.0054(8)
C16 0.0395(12) 0.0200(10) 0.0200(10) 0.0011(8) 0.0187(9) 0.0006(9)
N3 0.0144(7) 0.0118(7) 0.0138(7) 0.0039(6) 0.0035(6) 0.0054(6)
C17 0.0614(15) 0.0164(9) 0.0205(10) 0.0054(8) 0.0269(10) 0.0120(10)
C18 0.0503(14) 0.0277(11) 0.0203(10) 0.0139(8) 0.0188(10) 0.0241(10)
C19 0.0345(11) 0.0236(10) 0.0142(9) 0.0077(7) 0.0108(8) 0.0141(8)
C20 0.0229(10) 0.0353(12) 0.0262(11) 0.0101(9) 0.0090(8) 0.0032(9)
C21 0.094(2) 0.0179(10) 0.0379(13) 0.0111(9) 0.0420(14) 0.0181(12)
C22 0.0326(12) 0.0397(12) 0.0237(11) 0.0128(9) 0.0043(9) 0.0179(10)
B1 0.0187(10) 0.0107(9) 0.0093(9) 0.0005(7) 0.0070(7) 0.0046(7)
C23 0.0192(9) 0.0106(8) 0.0089(8) 0.0009(6) 0.0063(7) 0.0030(7)
C24 0.0179(9) 0.0174(9) 0.0153(9) 0.0023(7) 0.0041(7) 0.0020(7)
C25 0.0268(10) 0.0148(9) 0.0169(9) -0.0002(7) 0.0066(8) -0.0032(8)
C26 0.0347(11) 0.0097(8) 0.0184(9) 0.0021(7) 0.0095(8) 0.0014(8)
C27 0.0299(10) 0.0136(8) 0.0118(8) 0.0020(7) 0.0088(7) 0.0086(7)
C28 0.0379(12) 0.0163(9) 0.0211(10) 0.0076(7) 0.0118(9) 0.0153(8)
C29 0.0289(11) 0.0299(10) 0.0208(10) 0.0099(8) 0.0068(8) 0.0197(9)
C30 0.0189(9) 0.0229(9) 0.0192(9) 0.0055(7) 0.0048(7) 0.0077(8)
C31 0.0188(9) 0.0146(8) 0.0113(8) 0.0026(6) 0.0063(7) 0.0053(7)
N4 0.0129(7) 0.0113(7) 0.0147(7) 0.0012(6) 0.0022(6) 0.0001(6)
C32 0.0192(9) 0.0126(8) 0.0095(8) 0.0010(6) 0.0066(7) 0.0041(7)
C33 0.0102(8) 0.0104(7) 0.0114(8) 0.0008(6) 0.0011(6) 0.0027(6)
C34 0.0162(8) 0.0122(8) 0.0123(8) 0.0016(6) 0.0022(7) 0.0065(7)
C35 0.0173(9) 0.0210(9) 0.0164(9) 0.0034(7) 0.0012(7) 0.0112(7)
C36 0.0145(9) 0.0192(9) 0.0138(8) 0.0027(7) -0.0018(7) 0.0056(7)
C37 0.0146(8) 0.0149(8) 0.0122(8) 0.0002(6) -0.0014(7) 0.0040(7)
C38 0.0147(8) 0.0142(8) 0.0109(8) -0.0010(6) 0.0002(7) 0.0057(7)
C39 0.0100(8) 0.0101(8) 0.0118(8) 0.0012(6) 0.0034(6) 0.0015(6)
C40 0.0154(9) 0.0102(8) 0.0182(9) 0.0000(6) 0.0060(7) 0.0020(7)
C41 0.0193(9) 0.0096(8) 0.0256(10) -0.0007(7) 0.0055(8) 0.0006(7)
C42 0.0214(10) 0.0134(8) 0.0260(10) 0.0050(7) 0.0081(8) -0.0003(7)
C43 0.0195(9) 0.0161(9) 0.0210(9) 0.0030(7) 0.0113(7) 0.0008(7)
C44 0.0187(9) 0.0136(8) 0.0152(8) 0.0004(7) 0.0078(7) 0.0022(7)
C45 0.0102(8) 0.0089(7) 0.0120(8) 0.0007(6) 0.0026(6) 0.0026(6)
C46 0.0101(8) 0.0121(8) 0.0168(8) -0.0010(6) 0.0018(7) 0.0036(6)
C47 0.0122(8) 0.0143(8) 0.0204(9) -0.0001(7) 0.0021(7) 0.0066(7)
C48 0.0165(9) 0.0116(8) 0.0182(9) 0.0018(7) 0.0033(7) 0.0061(7)
C49 0.0147(8) 0.0089(7) 0.0144(8) 0.0008(6) 0.0029(7) 0.0018(6)
C50 0.0086(8) 0.0099(7) 0.0150(8) 0.0011(6) 0.0017(6) 0.0015(6)
C51 0.0237(11) 0.0464(14) 0.0299(12) -0.0213(10) -0.0113(9) 0.0189(10)
C52 0.0253(11) 0.0237(11) 0.0578(16) -0.0062(10) 0.0095(11) 0.0105(9)
C53 0.0396(13) 0.0504(14) 0.0274(11) 0.0081(10) 0.0070(10) 0.0330(12)

loop_
_atom_type_symbol
_atom_type_description
_atom_type_scat_dispersion_real
_atom_type_scat_dispersion_imag
_atom_type_scat_source
C C 0.0033 0.0016 'International Tables Vol C Tables 4.2.6.8 and 6.1.1.4'
H H 0.0000 0.0000 'International Tables Vol C Tables 4.2.6.8 and 6.1.1.4'
B B 0.0013 0.0007 'International Tables Vol C Tables 4.2.6.8 and 6.1.1.4'
N N 0.0061 0.0033 'International Tables Vol C Tables 4.2.6.8 and 6.1.1.4'
O O 0.0106 0.0060 'International Tables Vol C Tables 4.2.6.8 and 6.1.1.4'
P P 0.1023 0.0942 'International Tables Vol C Tables 4.2.6.8 and 6.1.1.4'
Cl Cl 0.1484 0.1585 'International Tables Vol C Tables 4.2.6.8 and 6.1.1.4'
Ru Ru -1.2594 0.8363 'International Tables Vol C Tables 4.2.6.8 and 6.1.1.4'

loop_
_geom_angle_atom_site_label_1
_geom_angle_atom_site_label_2
_geom_angle_atom_site_label_3
_geom_angle
_geom_angle_site_symmetry_1
C1B Ru1 B1 94.3(6) .
C1A Ru1 B1 87.04(14) .
C1B Ru1 C2 87.8(6) .
C1A Ru1 C2 93.28(14) .
B1 Ru1 C2 97.52(7) .
C1B Ru1 P1 88.5(6) .
C1A Ru1 P1 90.16(13) .
B1 Ru1 P1 92.41(5) .
C2 Ru1 P1 169.64(4) .
C1A Ru1 Cl1A 176.07(13) .
B1 Ru1 Cl1A 96.85(6) .
C2 Ru1 Cl1A 86.78(5) .
P1 Ru1 Cl1A 89.11(2) .
C1B Ru1 Cl1B 177.7(7) .
B1 Ru1 Cl1B 87.9(2) .
C2 Ru1 Cl1B 91.4(2) .
P1 Ru1 Cl1B 91.9(2) .
O1A C1A Ru1 176.7(5) .
O1B C1B Ru1 175(2) .
N2 C2 N1 107.17(14) .
N2 C2 Ru1 133.23(12) .
N1 C2 Ru1 119.37(11) .
C45 P1 C39 101.78(7) .
C45 P1 C33 101.89(7) .
C39 P1 C33 109.11(7) .
C45 P1 Ru1 122.00(5) .
C39 P1 Ru1 107.85(5) .
C33 P1 Ru1 113.21(5) .
C2 N1 C5 124.95(14) .
C2 N1 C3 113.83(13) .
C5 N1 C3 119.12(13) .
N1 C3 C4 102.14(14) .
N1 C3 H3 111.3 .
C4 C3 H3 111.3 .
N1 C3 H3A 111.3 .
C4 C3 H3A 111.3 .
H3 C3 H3A 109.2 .
N2 C4 C3 102.90(14) .
N2 C4 H4 111.2 .
C3 C4 H4 111.2 .
N2 C4 H4A 111.2 .
C3 C4 H4A 111.2 .
H4 C4 H4A 109.1 .
C2 N2 C14 128.58(14) .
C2 N2 C4 113.68(14) .
C14 N2 C4 117.42(13) .
C6 C5 C10 121.44(15) .
C6 C5 N1 119.42(15) .
C10 C5 N1 118.92(15) .
C7 C6 C5 117.96(16) .
C7 C6 C11 120.10(16) .
C5 C6 C11 121.94(16) .
C8 C7 C6 122.06(16) .
C8 C7 H7 119.0 .
C6 C7 H7 119.0 .
C9 C8 C7 118.43(16) .
C9 C8 C12 120.68(17) .
C7 C8 C12 120.76(16) .
C8 C9 C10 122.02(17) .
C8 C9 H9 119.0 .
C10 C9 H9 119.0 .
C9 C10 C5 117.97(16) .
C9 C10 C13 119.19(16) .
C5 C10 C13 122.72(15) .
C6 C11 H11 109.5 .
C6 C11 H11A 109.5 .
H11 C11 H11A 109.5 .
C6 C11 H11B 109.5 .
H11 C11 H11B 109.5 .
H11A C11 H11B 109.5 .
C8 C12 H12 109.5 .
C8 C12 H12A 109.5 .
H12 C12 H12A 109.5 .
C8 C12 H12B 109.5 .
H12 C12 H12B 109.5 .
H12A C12 H12B 109.5 .
C10 C13 H13 109.5 .
C10 C13 H13A 109.5 .
H13 C13 H13A 109.5 .
C10 C13 H13B 109.5 .
H13 C13 H13B 109.5 .
H13A C13 H13B 109.5 .
C19 C14 C15 122.10(16) .
C19 C14 N2 119.11(16) .
C15 C14 N2 118.48(16) .
C16 C15 C14 117.75(18) .
C16 C15 C20 120.56(18) .
C14 C15 C20 121.69(16) .
C17 C16 C15 121.8(2) .
C17 C16 H16 119.1 .
C15 C16 H16 119.1 .
C23 N3 B1 124.64(15) .
C23 N3 H3B 115.9(13) .
B1 N3 H3B 119.4(13) .
C18 C17 C16 118.59(18) .
C18 C17 C21 121.3(2) .
C16 C17 C21 120.1(2) .
C17 C18 C19 122.1(2) .
C17 C18 H18 119.0 .
C19 C18 H18 119.0 .
C18 C19 C14 117.63(19) .
C18 C19 C22 121.02(18) .
C14 C19 C22 121.33(17) .
C15 C20 H20 109.5 .
C15 C20 H20A 109.5 .
H20 C20 H20A 109.5 .
C15 C20 H20B 109.5 .
H20 C20 H20B 109.5 .
H20A C20 H20B 109.5 .
C17 C21 H21 109.5 .
C17 C21 H21A 109.5 .
H21 C21 H21A 109.5 .
C17 C21 H21B 109.5 .
H21 C21 H21B 109.5 .
H21A C21 H21B 109.5 .
C19 C22 H22 109.5 .
C19 C22 H22A 109.5 .
H22 C22 H22A 109.5 .
C19 C22 H22B 109.5 .
H22 C22 H22B 109.5 .
H22A C22 H22B 109.5 .
N4 B1 N3 113.23(15) .
N4 B1 Ru1 118.59(13) .
N3 B1 Ru1 128.16(14) .
C24 C23 N3 122.49(16) .
C24 C23 C32 119.29(15) .
N3 C23 C32 118.22(15) .
C23 C24 C25 120.37(17) .
C23 C24 H24 119.8 .
C25 C24 H24 119.8 .
C26 C25 C24 121.48(17) .
C26 C25 H25 119.3 .
C24 C25 H25 119.3 .
C25 C26 C27 120.38(17) .
C25 C26 H26 119.8 .
C27 C26 H26 119.8 .
C28 C27 C26 122.64(17) .
C28 C27 C32 118.94(17) .
C26 C27 C32 118.41(17) .
C29 C28 C27 120.19(17) .
C29 C28 H28 119.9 .
C27 C28 H28 119.9 .
C28 C29 C30 121.42(18) .
C28 C29 H29 119.3 .
C30 C29 H29 119.3 .
C31 C30 C29 120.52(17) .
C31 C30 H30 119.7 .
C29 C30 H30 119.7 .
C30 C31 N4 122.79(16) .
C30 C31 C32 119.48(16) .
N4 C31 C32 117.73(15) .
C31 N4 B1 125.46(15) .
C31 N4 H4B 114.1(15) .
B1 N4 H4B 120.4(15) .
C23 C32 C27 119.99(15) .
C23 C32 C31 120.53(15) .
C27 C32 C31 119.44(16) .
C38 C33 C34 108.43(13) .
C38 C33 P1 118.24(11) .
C34 C33 P1 113.16(11) .
C38 C33 H33 105.3 .
C34 C33 H33 105.3 .
P1 C33 H33 105.3 .
C35 C34 C33 110.64(13) .
C35 C34 H34 109.5 .
C33 C34 H34 109.5 .
C35 C34 H34A 109.5 .
C33 C34 H34A 109.5 .
H34 C34 H34A 108.1 .
C36 C35 C34 110.94(14) .
C36 C35 H35 109.5 .
C34 C35 H35 109.5 .
C36 C35 H35A 109.5 .
C34 C35 H35A 109.5 .
H35 C35 H35A 108.0 .
C37 C36 C35 110.79(14) .
C37 C36 H36 109.5 .
C35 C36 H36 109.5 .
C37 C36 H36A 109.5 .
C35 C36 H36A 109.5 .
H36 C36 H36A 108.1 .
C36 C37 C38 111.63(14) .
C36 C37 H37 109.3 .
C38 C37 H37 109.3 .
C36 C37 H37A 109.3 .
C38 C37 H37A 109.3 .
H37 C37 H37A 108.0 .
C37 C38 C33 110.13(14) .
C37 C38 H38 109.6 .
C33 C38 H38 109.6 .
C37 C38 H38A 109.6 .
C33 C38 H38A 109.6 .
H38 C38 H38A 108.1 .
C44 C39 C40 110.22(13) .
C44 C39 P1 118.10(11) .
C40 C39 P1 112.49(11) .
C44 C39 H39 104.9 .
C40 C39 H39 104.9 .
P1 C39 H39 104.9 .
C41 C40 C39 110.59(14) .
C41 C40 H40 109.5 .
C39 C40 H40 109.5 .
C41 C40 H40A 109.5 .
C39 C40 H40A 109.5 .
H40 C40 H40A 108.1 .
C42 C41 C40 111.51(14) .
C42 C41 H41 109.3 .
C40 C41 H41 109.3 .
C42 C41 H41A 109.3 .
C40 C41 H41A 109.3 .
H41 C41 H41A 108.0 .
C41 C42 C43 111.47(14) .
C41 C42 H42 109.3 .
C43 C42 H42 109.3 .
C41 C42 H42A 109.3 .
C43 C42 H42A 109.3 .
H42 C42 H42A 108.0 .
C42 C43 C44 111.19(15) .
C42 C43 H43 109.4 .
C44 C43 H43 109.4 .
C42 C43 H43A 109.4 .
C44 C43 H43A 109.4 .
H43 C43 H43A 108.0 .
C39 C44 C43 110.23(14) .
C39 C44 H44 109.6 .
C43 C44 H44 109.6 .
C39 C44 H44A 109.6 .
C43 C44 H44A 109.6 .
H44 C44 H44A 108.1 .
C46 C45 C50 110.40(13) .
C46 C45 P1 113.61(11) .
C50 C45 P1 113.00(11) .
C46 C45 H45 106.4 .
C50 C45 H45 106.4 .
P1 C45 H45 106.4 .
C45 C46 C47 110.87(13) .
C45 C46 H46 109.5 .
C47 C46 H46 109.5 .
C45 C46 H46A 109.5 .
C47 C46 H46A 109.5 .
H46 C46 H46A 108.1 .
C48 C47 C46 112.20(14) .
C48 C47 H47 109.2 .
C46 C47 H47 109.2 .
C48 C47 H47A 109.2 .
C46 C47 H47A 109.2 .
H47 C47 H47A 107.9 .
C47 C48 C49 110.28(14) .
C47 C48 H48 109.6 .
C49 C48 H48 109.6 .
C47 C48 H48A 109.6 .
C49 C48 H48A 109.6 .
H48 C48 H48A 108.1 .
C48 C49 C50 110.39(13) .
C48 C49 H49 109.6 .
C50 C49 H49 109.6 .
C48 C49 H49A 109.6 .
C50 C49 H49A 109.6 .
H49 C49 H49A 108.1 .
C49 C50 C45 110.00(13) .
C49 C50 H50 109.7 .
C45 C50 H50 109.7 .
C49 C50 H50A 109.7 .
C45 C50 H50A 109.7 .
H50 C50 H50A 108.2 .
C53 C51 C52 120.0(2) 2
C53 C51 H51 120.0 2
C52 C51 H51 120.0 .
C51 C52 C53 119.8(2) .
C51 C52 H52 120.1 .
C53 C52 H52 120.1 .
C51 C53 C52 120.2(2) 2
C51 C53 H53 119.9 2
C52 C53 H53 119.9 .

loop_
_geom_bond_atom_site_label_1
_geom_bond_atom_site_label_2
_geom_bond_distance
_geom_bond_site_symmetry_2
Ru1 C1B 1.78(3) .
Ru1 C1A 1.787(4) .
Ru1 B1 2.0424(19) .
Ru1 C2 2.1081(16) .
Ru1 P1 2.4057(4) .
Ru1 Cl1A 2.4404(9) .
Ru1 Cl1B 2.446(11) .
O1A C1A 1.182(6) .
O1B C1B 1.11(5) .
C2 N2 1.341(2) .
C2 N1 1.347(2) .
P1 C45 1.8602(16) .
P1 C39 1.8602(16) .
P1 C33 1.8653(16) .
N1 C5 1.438(2) .
N1 C3 1.476(2) .
C3 C4 1.520(2) .
C3 H3 0.9900 .
C3 H3A 0.9900 .
C4 N2 1.474(2) .
C4 H4 0.9900 .
C4 H4A 0.9900 .
N2 C14 1.440(2) .
C5 C6 1.402(2) .
C5 C10 1.401(2) .
C6 C7 1.393(2) .
C6 C11 1.506(2) .
C7 C8 1.387(3) .
C7 H7 0.9500 .
C8 C9 1.388(2) .
C8 C12 1.504(2) .
C9 C10 1.392(2) .
C9 H9 0.9500 .
C10 C13 1.509(2) .
C11 H11 0.9800 .
C11 H11A 0.9800 .
C11 H11B 0.9800 .
C12 H12 0.9800 .
C12 H12A 0.9800 .
C12 H12B 0.9800 .
C13 H13 0.9800 .
C13 H13A 0.9800 .
C13 H13B 0.9800 .
C14 C19 1.397(3) .
C14 C15 1.398(3) .
C15 C16 1.395(3) .
C15 C20 1.504(3) .
C16 C17 1.388(3) .
C16 H16 0.9500 .
N3 C23 1.391(2) .
N3 B1 1.439(2) .
N3 H3B 0.84(2) .
C17 C18 1.385(3) .
C17 C21 1.514(3) .
C18 C19 1.395(3) .
C18 H18 0.9500 .
C19 C22 1.505(3) .
C20 H20 0.9800 .
C20 H20A 0.9800 .
C20 H20B 0.9800 .
C21 H21 0.9800 .
C21 H21A 0.9800 .
C21 H21B 0.9800 .
C22 H22 0.9800 .
C22 H22A 0.9800 .
C22 H22B 0.9800 .
B1 N4 1.433(2) .
C23 C24 1.382(2) .
C23 C32 1.425(2) .
C24 C25 1.404(2) .
C24 H24 0.9500 .
C25 C26 1.364(3) .
C25 H25 0.9500 .
C26 C27 1.418(3) .
C26 H26 0.9500 .
C27 C28 1.416(3) .
C27 C32 1.428(2) .
C28 C29 1.369(3) .
C28 H28 0.9500 .
C29 C30 1.402(3) .
C29 H29 0.9500 .
C30 C31 1.380(2) .
C30 H30 0.9500 .
C31 N4 1.386(2) .
C31 C32 1.431(2) .
N4 H4B 0.78(2) .
C33 C38 1.536(2) .
C33 C34 1.545(2) .
C33 H33 1.0000 .
C34 C35 1.530(2) .
C34 H34 0.9900 .
C34 H34A 0.9900 .
C35 C36 1.530(2) .
C35 H35 0.9900 .
C35 H35A 0.9900 .
C36 C37 1.524(2) .
C36 H36 0.9900 .
C36 H36A 0.9900 .
C37 C38 1.531(2) .
C37 H37 0.9900 .
C37 H37A 0.9900 .
C38 H38 0.9900 .
C38 H38A 0.9900 .
C39 C44 1.534(2) .
C39 C40 1.539(2) .
C39 H39 1.0000 .
C40 C41 1.528(2) .
C40 H40 0.9900 .
C40 H40A 0.9900 .
C41 C42 1.527(3) .
C41 H41 0.9900 .
C41 H41A 0.9900 .
C42 C43 1.530(3) .
C42 H42 0.9900 .
C42 H42A 0.9900 .
C43 C44 1.534(2) .
C43 H43 0.9900 .
C43 H43A 0.9900 .
C44 H44 0.9900 .
C44 H44A 0.9900 .
C45 C46 1.533(2) .
C45 C50 1.539(2) .
C45 H45 1.0000 .
C46 C47 1.534(2) .
C46 H46 0.9900 .
C46 H46A 0.9900 .
C47 C48 1.529(2) .
C47 H47 0.9900 .
C47 H47A 0.9900 .
C48 C49 1.529(2) .
C48 H48 0.9900 .
C48 H48A 0.9900 .
C49 C50 1.529(2) .
C49 H49 0.9900 .
C49 H49A 0.9900 .
C50 H50 0.9900 .
C50 H50A 0.9900 .
C51 C53 1.369(3) 2
C51 C52 1.374(3) .
C51 H51 0.9500 .
C52 C53 1.383(3) .
C52 H52 0.9500 .
C53 H53 0.9500 .

loop_
_geom_torsion_atom_site_label_1
_geom_torsion_atom_site_label_2
_geom_torsion_atom_site_label_3
_geom_torsion_atom_site_label_4
_geom_torsion
_geom_torsion_site_symmetry_1
_geom_torsion_site_symmetry_4
N2 C2 N1 C5 166.15(15) . .
Ru1 C2 N1 C5 -18.6(2) . .
N2 C2 N1 C3 2.9(2) . .
Ru1 C2 N1 C3 178.08(12) . .
C2 N1 C3 C4 -5.1(2) . .
C5 N1 C3 C4 -169.42(16) . .
N1 C3 C4 N2 4.91(19) . .
N1 C2 N2 C14 -172.49(16) . .
Ru1 C2 N2 C14 13.2(3) . .
N1 C2 N2 C4 0.8(2) . .
Ru1 C2 N2 C4 -173.46(14) . .
C3 C4 N2 C2 -3.9(2) . .
C3 C4 N2 C14 170.25(16) . .
C2 N1 C5 C6 107.58(19) . .
C3 N1 C5 C6 -89.9(2) . .
C2 N1 C5 C10 -77.7(2) . .
C3 N1 C5 C10 84.7(2) . .
C10 C5 C6 C7 2.7(2) . .
N1 C5 C6 C7 177.27(15) . .
C10 C5 C6 C11 -176.22(16) . .
N1 C5 C6 C11 -1.7(2) . .
C5 C6 C7 C8 0.3(3) . .
C11 C6 C7 C8 179.26(16) . .
C6 C7 C8 C9 -1.6(3) . .
C6 C7 C8 C12 -177.45(17) . .
C7 C8 C9 C10 -0.1(3) . .
C12 C8 C9 C10 175.77(17) . .
C8 C9 C10 C5 3.0(3) . .
C8 C9 C10 C13 -173.06(16) . .
C6 C5 C10 C9 -4.3(3) . .
N1 C5 C10 C9 -178.87(15) . .
C6 C5 C10 C13 171.57(16) . .
N1 C5 C10 C13 -3.0(2) . .
C2 N2 C14 C19 -104.1(2) . .
C4 N2 C14 C19 82.8(2) . .
C2 N2 C14 C15 82.2(2) . .
C4 N2 C14 C15 -90.9(2) . .
C19 C14 C15 C16 1.4(3) . .
N2 C14 C15 C16 174.95(15) . .
C19 C14 C15 C20 -178.40(17) . .
N2 C14 C15 C20 -4.8(3) . .
C14 C15 C16 C17 -1.1(3) . .
C20 C15 C16 C17 178.66(17) . .
C15 C16 C17 C18 0.0(3) . .
C15 C16 C17 C21 178.82(17) . .
C16 C17 C18 C19 0.9(3) . .
C21 C17 C18 C19 -177.88(18) . .
C17 C18 C19 C14 -0.7(3) . .
C17 C18 C19 C22 177.94(18) . .
C15 C14 C19 C18 -0.5(3) . .
N2 C14 C19 C18 -174.05(15) . .
C15 C14 C19 C22 -179.12(17) . .
N2 C14 C19 C22 7.4(3) . .
C23 N3 B1 N4 -1.7(2) . .
C23 N3 B1 Ru1 179.95(12) . .
B1 N3 C23 C24 -174.80(16) . .
B1 N3 C23 C32 4.7(2) . .
N3 C23 C24 C25 -177.51(15) . .
C32 C23 C24 C25 3.0(3) . .
C23 C24 C25 C26 -0.9(3) . .
C24 C25 C26 C27 -1.5(3) . .
C25 C26 C27 C28 -176.81(17) . .
C25 C26 C27 C32 1.8(3) . .
C26 C27 C28 C29 178.07(17) . .
C32 C27 C28 C29 -0.5(3) . .
C27 C28 C29 C30 -0.3(3) . .
C28 C29 C30 C31 0.6(3) . .
C29 C30 C31 N4 -179.68(16) . .
C29 C30 C31 C32 0.0(3) . .
C30 C31 N4 B1 -178.07(17) . .
C32 C31 N4 B1 2.3(2) . .
N3 B1 N4 C31 -2.0(2) . .
Ru1 B1 N4 C31 176.56(12) . .
C24 C23 C32 C27 -2.6(2) . .
N3 C23 C32 C27 177.85(14) . .
C24 C23 C32 C31 175.21(15) . .
N3 C23 C32 C31 -4.3(2) . .
C28 C27 C32 C23 178.91(16) . .
C26 C27 C32 C23 0.2(2) . .
C28 C27 C32 C31 1.1(2) . .
C26 C27 C32 C31 -177.59(16) . .
C30 C31 C32 C23 -178.63(15) . .
N4 C31 C32 C23 1.1(2) . .
C30 C31 C32 C27 -0.8(2) . .
N4 C31 C32 C27 178.88(14) . .
C45 P1 C33 C38 34.84(14) . .
C39 P1 C33 C38 -72.25(13) . .
Ru1 P1 C33 C38 167.65(10) . .
C45 P1 C33 C34 163.16(11) . .
C39 P1 C33 C34 56.07(13) . .
Ru1 P1 C33 C34 -64.03(12) . .
C38 C33 C34 C35 -59.68(17) . .
P1 C33 C34 C35 167.08(11) . .
C33 C34 C35 C36 57.80(18) . .
C34 C35 C36 C37 -54.80(19) . .
C35 C36 C37 C38 55.22(19) . .
C36 C37 C38 C33 -58.19(18) . .
C34 C33 C38 C37 59.39(17) . .
P1 C33 C38 C37 -170.10(11) . .
C45 P1 C39 C44 -55.74(14) . .
C33 P1 C39 C44 51.43(15) . .
Ru1 P1 C39 C44 174.77(11) . .
C45 P1 C39 C40 174.09(12) . .
C33 P1 C39 C40 -78.74(13) . .
Ru1 P1 C39 C40 44.60(13) . .
C44 C39 C40 C41 57.82(18) . .
P1 C39 C40 C41 -168.10(12) . .
C39 C40 C41 C42 -55.9(2) . .
C40 C41 C42 C43 54.5(2) . .
C41 C42 C43 C44 -54.9(2) . .
C40 C39 C44 C43 -58.21(18) . .
P1 C39 C44 C43 170.59(12) . .
C42 C43 C44 C39 56.8(2) . .
C39 P1 C45 C46 -62.06(13) . .
C33 P1 C45 C46 -174.75(11) . .
Ru1 P1 C45 C46 57.92(13) . .
C39 P1 C45 C50 171.15(11) . .
C33 P1 C45 C50 58.47(13) . .
Ru1 P1 C45 C50 -68.87(12) . .
C50 C45 C46 C47 -55.44(18) . .
P1 C45 C46 C47 176.43(11) . .
C45 C46 C47 C48 54.32(19) . .
C46 C47 C48 C49 -55.22(19) . .
C47 C48 C49 C50 57.75(18) . .
C48 C49 C50 C45 -59.73(17) . .
C46 C45 C50 C49 58.47(17) . .
P1 C45 C50 C49 -173.07(11) . .
C53 C51 C52 C53 -0.3(4) 2 .
C51 C52 C53 C51 0.3(4) . 2
